data_4308985
loop_
_publ_author_name
'Junichi Nishijo'
'Akira Miyazaki'
'Toshiaki Enoki'
'Ryoji Watanabe'
'Yoshiyuki Kuwatani'
'Masahiko Iyoda'

_publ_contact_author 'Toshiaki Enoki'
_publ_contact_author_email tenoki@chem.titech.ac.jp
_publ_section_title
;
d-Electron-Induced Negative Magnetoresistance of a \p-d Interaction System
Based on a Brominated-TTF Donor
;
_journal_name_full 'Inorganic Chemistry'
_journal_page_first 2493
_journal_page_last 2506
_journal_paper_doi 10.1021/ic048548k
_journal_volume 44
_journal_year 2005
_chemical_formula_sum 'C16 H8 Br8 Ga S12'
_chemical_formula_weight 1293.94
_chemical_melting_point ?
_chemical_name_common
; 
(4,5-dibromo-4',5'-ethylenedithiotetrathiafulvalene)2(tetrabromo gallium)
;
_space_group_IT_number 15
_symmetry_cell_setting monoclinic
_symmetry_space_group_name_Hall '-I 2xb'
_symmetry_space_group_name_H-M 'I 2/b 1 1'
_atom_sites_solution_hydrogens geom
_atom_sites_solution_primary direct
_atom_sites_solution_secondary difmap
_cell_angle_alpha 90.60(2)
_cell_angle_beta 90.00
_cell_angle_gamma 90.00
_cell_formula_units_Z 4
_cell_length_a 7.080(12)
_cell_length_b 13.132(3)
_cell_length_c 35.627(9)
_cell_measurement_temperature 293(2)
_cell_volume 3312(6)
_computing_structure_refinement 'SHELXL-97 (Sheldrick, 1997)'
_computing_structure_solution 'SHELXS-97 (Sheldrick, 1990)'
_diffrn_ambient_temperature 293(2)
_diffrn_measured_fraction_theta_full 0.694
_diffrn_measured_fraction_theta_max 0.694
_diffrn_radiation_monochromator 'Rigaku AFC7R'
_diffrn_radiation_source 'fine-focus sealed tube'
_diffrn_radiation_type MoK\a
_diffrn_radiation_wavelength 0.71069
_diffrn_reflns_av_R_equivalents 0.0289
_diffrn_reflns_av_sigmaI/netI 0.0461
_diffrn_reflns_limit_h_max 3
_diffrn_reflns_limit_h_min -8
_diffrn_reflns_limit_k_max 14
_diffrn_reflns_limit_k_min -15
_diffrn_reflns_limit_l_max 41
_diffrn_reflns_limit_l_min -41
_diffrn_reflns_number 3824
_diffrn_reflns_theta_full 25.02
_diffrn_reflns_theta_max 25.02
_diffrn_reflns_theta_min 2.93
_exptl_absorpt_coefficient_mu 11.252
_exptl_crystal_colour Black
_exptl_crystal_density_diffrn 2.595
_exptl_crystal_density_method 'not measured'
_exptl_crystal_description Needle
_exptl_crystal_F_000 2428
_exptl_crystal_size_max 0.5mm
_exptl_crystal_size_mid 0.05mm
_exptl_crystal_size_min 0.03mm
_refine_diff_density_max 1.578
_refine_diff_density_min -1.437
_refine_diff_density_rms 0.336
_refine_ls_extinction_method none
_refine_ls_goodness_of_fit_ref 1.218
_refine_ls_hydrogen_treatment mixed
_refine_ls_matrix_type full
_refine_ls_number_parameters 168
_refine_ls_number_reflns 2025
_refine_ls_number_restraints 0
_refine_ls_restrained_S_all 1.218
_refine_ls_R_factor_all 0.0950
_refine_ls_R_factor_gt 0.0935
_refine_ls_shift/su_max 0.001
_refine_ls_shift/su_mean 0.000
_refine_ls_structure_factor_coef Fsqd
_refine_ls_weighting_details 'calc w=1/[\s^2^(Fo^2^)+(0.0986P)^2^+376.3269P] where P=(Fo^2^+2Fc^2^)/3'
_refine_ls_weighting_scheme calc
_refine_ls_wR_factor_gt 0.2569
_refine_ls_wR_factor_ref 0.2582
_reflns_number_gt 1984
_reflns_number_total 2025
_reflns_threshold_expression >2sigma(I)
_cod_data_source_file ic048548ksi20041016_122440_2.cif
_cod_data_source_block (EDT-TTFBr2)2GaBr4
_cod_depositor_comments
;
The following automatic conversions were performed:
_chemical_melting_point value 'not measured' changed to '?' - value
is undefined or not given.
Automatic conversion script
Id: cif_fix_values 1391 2010-09-07 12:51:13Z saulius 
;
_cod_database_code 4308985

loop_
_symmetry_equiv_pos_as_xyz
'x, y, z'
'-x, y+1/2, z'
'x+1/2, y+1/2, z+1/2'
'-x+1/2, y+1, z+1/2'
'-x, -y, -z'
'x, -y-1/2, -z'
'-x+1/2, -y+1/2, -z+1/2'
'x+1/2, -y, -z+1/2'

loop_
_atom_site_label
_atom_site_type_symbol
_atom_site_fract_x
_atom_site_fract_y
_atom_site_fract_z
_atom_site_U_iso_or_equiv
_atom_site_adp_type
_atom_site_occupancy
_atom_site_symmetry_multiplicity
_atom_site_calc_flag
_atom_site_refinement_flags
_atom_site_disorder_assembly
_atom_site_disorder_group
Ga1 Ga -0.0461(6) 0.2500 0.5000 0.0366(9) Uani 1 2 d S . .
Br2 Br 0.1425(5) 0.3484(2) 0.46218(8) 0.0611(9) Uani 1 1 d . . .
Br4 Br -0.2395(5) 0.1503(2) 0.46225(8) 0.0589(9) Uani 1 1 d . . .
Br5 Br 0.3252(4) 0.6290(2) 0.86080(6) 0.0416(7) Uani 1 1 d . . .
Br6 Br 0.3307(4) 0.3640(2) 0.85902(6) 0.0417(7) Uani 1 1 d . . .
C1 C 0.327(3) 0.5477(16) 0.8186(6) 0.031(5) Uani 1 1 d . . .
C2 C 0.330(3) 0.4476(18) 0.8168(6) 0.034(5) Uani 1 1 d . . .
C3 C 0.337(4) 0.5011(19) 0.7094(6) 0.040(6) Uani 1 1 d . . .
C4 C 0.336(3) 0.4997(19) 0.7487(6) 0.033(5) Uani 1 1 d . . .
C5 C 0.328(3) 0.4504(16) 0.6402(5) 0.025(5) Uani 1 1 d . . .
C6 C 0.334(3) 0.5515(17) 0.6401(6) 0.029(5) Uani 1 1 d . . .
C7 C 0.265(4) 0.455(2) 0.5643(7) 0.048(7) Uani 1 1 d . . .
H7A H 0.2818 0.4204 0.5403 0.057 Uiso 1 1 calc R . .
H7B H 0.1330 0.4736 0.5665 0.057 Uiso 1 1 calc R . .
C8 C 0.381(5) 0.547(2) 0.5652(7) 0.058(9) Uani 1 1 d . . .
H8A H 0.3645 0.5817 0.5415 0.070 Uiso 1 1 calc R . .
H8B H 0.5123 0.5266 0.5668 0.070 Uiso 1 1 calc R . .
S1 S 0.3347(9) 0.6113(4) 0.77474(14) 0.0332(13) Uani 1 1 d . . .
S2 S 0.3366(9) 0.3865(4) 0.77354(14) 0.0347(14) Uani 1 1 d . . .
S3 S 0.3316(8) 0.3892(4) 0.68326(14) 0.0309(12) Uani 1 1 d . . .
S4 S 0.3348(9) 0.6123(4) 0.68409(14) 0.0330(13) Uani 1 1 d . . .
S5 S 0.3228(9) 0.3675(5) 0.60122(15) 0.0363(14) Uani 1 1 d . . .
S6 S 0.3339(9) 0.6361(5) 0.60249(15) 0.0365(14) Uani 1 1 d . . .

loop_
_atom_site_aniso_label
_atom_site_aniso_U_11
_atom_site_aniso_U_22
_atom_site_aniso_U_33
_atom_site_aniso_U_23
_atom_site_aniso_U_13
_atom_site_aniso_U_12
Ga1 0.052(2) 0.036(2) 0.0212(18) -0.0022(15) 0.000 0.000
Br2 0.070(2) 0.077(2) 0.0364(15) 0.0089(14) 0.0077(14) -0.0237(17)
Br4 0.073(2) 0.0671(19) 0.0366(15) -0.0112(13) -0.0091(14) -0.0183(16)
Br5 0.0418(14) 0.0583(16) 0.0243(12) -0.0162(11) 0.0002(10) -0.0018(12)
Br6 0.0449(14) 0.0580(16) 0.0224(12) 0.0119(10) -0.0011(10) 0.0012(12)
C1 0.045(14) 0.032(12) 0.017(11) -0.006(9) 0.012(10) -0.011(11)
C2 0.040(13) 0.044(14) 0.017(11) -0.007(10) -0.004(9) -0.013(11)
C3 0.060(16) 0.049(15) 0.012(11) 0.008(10) 0.002(10) -0.009(13)
C4 0.042(13) 0.049(13) 0.009(9) 0.005(9) -0.002(9) -0.001(12)
C5 0.027(11) 0.038(13) 0.012(10) -0.008(8) -0.001(8) -0.010(10)
C6 0.018(10) 0.043(13) 0.026(11) -0.021(10) -0.001(9) -0.003(10)
C7 0.067(18) 0.048(15) 0.027(13) -0.007(11) -0.004(12) -0.004(14)
C8 0.10(3) 0.047(16) 0.025(13) -0.006(12) 0.025(15) -0.007(16)
S1 0.046(3) 0.037(3) 0.017(3) 0.000(2) 0.001(2) 0.000(3)
S2 0.054(4) 0.033(3) 0.018(3) -0.004(2) 0.002(2) 0.001(3)
S3 0.041(3) 0.036(3) 0.015(3) 0.000(2) 0.000(2) 0.001(3)
S4 0.044(3) 0.038(3) 0.017(3) -0.001(2) 0.000(2) -0.002(3)
S5 0.052(4) 0.040(3) 0.016(3) -0.007(2) -0.001(2) 0.002(3)
S6 0.050(4) 0.042(3) 0.018(3) 0.004(2) 0.002(3) 0.001(3)

loop_
_atom_type_symbol
_atom_type_description
_atom_type_scat_dispersion_real
_atom_type_scat_dispersion_imag
_atom_type_scat_source
Br Br -0.2901 2.4595 'International Tables Vol C Tables 4.2.6.8 and 6.1.1.4'
Ga Ga 0.2307 1.6083 'International Tables Vol C Tables 4.2.6.8 and 6.1.1.4'
S S 0.1246 0.1234 'International Tables Vol C Tables 4.2.6.8 and 6.1.1.4'
C C 0.0033 0.0016 'International Tables Vol C Tables 4.2.6.8 and 6.1.1.4'
H H 0.0000 0.0000 'International Tables Vol C Tables 4.2.6.8 and 6.1.1.4'

loop_
_geom_angle_atom_site_label_1
_geom_angle_atom_site_label_2
_geom_angle_atom_site_label_3
_geom_angle
_geom_angle_site_symmetry_1
_geom_angle_site_symmetry_3
_geom_angle_publ_flag
Br2 Ga1 Br2 109.1(3) 6_566 . ?
Br2 Ga1 Br4 108.69(12) 6_566 6_566 ?
Br2 Ga1 Br4 111.44(13) . 6_566 ?
Br2 Ga1 Br4 111.43(13) 6_566 . ?
Br2 Ga1 Br4 108.68(12) . . ?
Br4 Ga1 Br4 107.5(3) 6_566 . ?
C2 C1 S1 115.7(16) . . ?
C2 C1 Br5 127.8(17) . . ?
S1 C1 Br5 116.4(12) . . ?
C1 C2 S2 119.8(17) . . ?
C1 C2 Br6 123.7(16) . . ?
S2 C2 Br6 116.5(13) . . ?
C4 C3 S4 122.9(19) . . ?
C4 C3 S3 121.2(19) . . ?
S4 C3 S3 115.9(12) . . ?
C3 C4 S1 121.1(19) . . ?
C3 C4 S2 122.0(19) . . ?
S1 C4 S2 116.9(12) . . ?
C6 C5 S3 118.3(16) . . ?
C6 C5 S5 127.5(17) . . ?
S3 C5 S5 114.2(12) . . ?
C5 C6 S6 130.2(16) . . ?
C5 C6 S4 116.3(17) . . ?
S6 C6 S4 113.4(13) . . ?
C8 C7 S5 113(2) . . ?
C7 C8 S6 117(2) . . ?
C4 S1 C1 93.9(10) . . ?
C2 S2 C4 93.6(11) . . ?
C3 S3 C5 94.4(10) . . ?
C3 S4 C6 95.0(11) . . ?
C5 S5 C7 100.9(11) . . ?
C6 S6 C8 98.7(11) . . ?

loop_
_geom_bond_atom_site_label_1
_geom_bond_atom_site_label_2
_geom_bond_distance
_geom_bond_site_symmetry_2
_geom_bond_publ_flag
Ga1 Br2 2.303(4) 6_566 ?
Ga1 Br2 2.303(4) . ?
Ga1 Br4 2.316(4) 6_566 ?
Ga1 Br4 2.316(4) . ?
Br5 C1 1.84(2) . ?
Br6 C2 1.87(2) . ?
C1 C2 1.32(3) . ?
C1 S1 1.78(2) . ?
C2 S2 1.73(2) . ?
C3 C4 1.40(3) . ?
C3 S4 1.72(2) . ?
C3 S3 1.73(2) . ?
C4 S1 1.73(2) . ?
C4 S2 1.74(2) . ?
C5 C6 1.33(3) . ?
C5 S3 1.74(2) . ?
C5 S5 1.756(19) . ?
C6 S6 1.75(2) . ?
C6 S4 1.75(2) . ?
C7 C8 1.46(4) . ?
C7 S5 1.80(3) . ?
C8 S6 1.79(2) . ?
